data_8100089
loop_
_publ_author_name
'Xie, Qin-Xing'
'Nesper, Reinhard'

_publ_section_title
;
Crystal structure of dieuropium and distrontium di(lithium, magnesium) 
trigermanide, M~2~Li~x~Mg~2--x~Ge~3~ (M = Eu, x = 1.16; M = Sr, x 
= 0.94)
;
_journal_issue 2
_journal_name_full 'Zeitschrift f\"ur Kristallographie - New Crystal Structures'
_journal_page_first 83
_journal_page_last 84
_journal_volume 219
_journal_year 2004
_chemical_formula_structural 'Sr2 Li0.94 Mg1.06 Ge3'
_chemical_formula_sum 'Ge3 Li0.94 Mg1.06 Sr2'
_chemical_formula_weight 425.26
_space_group_IT_number 63
_symmetry_cell_setting orthorhombic
_symmetry_space_group_name_Hall '-C 2c 2'
_symmetry_space_group_name_H-M 'C m c m'
_cell_angle_alpha 90.00
_cell_angle_beta 90.00
_cell_angle_gamma 90.00
_cell_formula_units_Z 4
_cell_length_a 4.6357(3)
_cell_length_b 19.7034(14)
_cell_length_c 7.3239(5)
_cell_measurement_temperature 293(2)
_cell_volume 668.96(8)
_diffrn_ambient_temperature 293(2)
_exptl_crystal_density_diffrn 4.222
_cod_database_code 8100089

loop_
_symmetry_equiv_pos_as_xyz
'x, y, z'
'-x, -y, z+1/2'
'-x, y, -z+1/2'
'x, -y, -z'
'x+1/2, y+1/2, z'
'-x+1/2, -y+1/2, z+1/2'
'-x+1/2, y+1/2, -z+1/2'
'x+1/2, -y+1/2, -z'
'-x, -y, -z'
'x, y, -z-1/2'
'x, -y, z-1/2'
'-x, y, z'
'-x+1/2, -y+1/2, -z'
'x+1/2, y+1/2, -z-1/2'
'x+1/2, -y+1/2, z-1/2'
'-x+1/2, y+1/2, z'

loop_
_atom_site_label
_atom_site_type_symbol
_atom_site_fract_x
_atom_site_fract_y
_atom_site_fract_z
_atom_site_U_iso_or_equiv
_atom_site_adp_type
_atom_site_occupancy
_atom_site_symmetry_multiplicity
_atom_site_Wyckoff_symbol
_atom_site_calc_flag
_atom_site_refinement_flags
_atom_site_disorder_assembly
_atom_site_disorder_group
Sr1 Sr 0.0000 0.34593(3) 0.2500 0.02246(15) Uani 1 4 c d S . .
Sr2 Sr 0.0000 0.55430(3) 0.2500 0.01436(12) Uani 1 4 c d S . .
Ge1 Ge 0.0000 0.05640(2) 0.57749(6) 0.01469(11) Uani 1 8 f d S . .
Ge2 Ge 0.0000 0.72162(3) 0.2500 0.01422(14) Uani 1 4 c d S . .
Mg1 Mg 0.0000 0.19194(11) 0.0548(3) 0.0160(7) Uani 0.529(7) 8 f d SP . .
Li1 Li 0.0000 0.19194(11) 0.0548(3) 0.0160(7) Uani 0.471(7) 8 f d SP . .

loop_
_atom_site_aniso_label
_atom_site_aniso_U_11
_atom_site_aniso_U_22
_atom_site_aniso_U_33
_atom_site_aniso_U_23
_atom_site_aniso_U_13
_atom_site_aniso_U_12
Sr1 0.0173(3) 0.0125(3) 0.0376(4) 0.000 0.000 0.000
Sr2 0.0160(2) 0.0115(2) 0.0156(3) 0.000 0.000 0.000
Ge1 0.0196(2) 0.0099(2) 0.0145(2) -0.00008(16) 0.000 0.000
Ge2 0.0139(3) 0.0121(3) 0.0167(3) 0.000 0.000 0.000
Mg1 0.0186(12) 0.0129(12) 0.0164(13) -0.0030(9) 0.000 0.000
Li1 0.0186(12) 0.0129(12) 0.0164(13) -0.0030(9) 0.000 0.000

loop_
_geom_bond_atom_site_label_1
_geom_bond_atom_site_label_2
_geom_bond_distance
_geom_bond_site_symmetry_2
_geom_bond_publ_flag
Sr1 Ge1 3.2669(5) 13_556 ?
Sr1 Ge1 3.2669(5) 13_456 ?
Sr1 Ge1 3.2669(5) 6_554 ?
Sr1 Ge1 3.2669(5) 6_454 ?
Sr1 Li1 3.3035(16) 6 ?
Sr1 Mg1 3.3035(16) 6 ?
Sr1 Li1 3.3035(16) 6_455 ?
Sr1 Mg1 3.3035(16) 6_455 ?
Sr1 Li1 3.3035(16) 13_455 ?
Sr1 Mg1 3.3035(16) 13_455 ?
Sr1 Li1 3.3035(16) 13 ?
Sr1 Mg1 3.3035(16) 13 ?
Sr2 Ge2 3.2966(8) . ?
Sr2 Ge1 3.3357(4) 5 ?
Sr2 Ge1 3.3357(4) 5_455 ?
Sr2 Ge1 3.3357(4) 14_456 ?
Sr2 Ge1 3.3357(4) 14_556 ?
Sr2 Ge1 3.4243(5) 13_456 ?
Sr2 Ge1 3.4243(5) 13_556 ?
Sr2 Ge1 3.4243(5) 6_454 ?
Sr2 Ge1 3.4243(5) 6_554 ?
Sr2 Li1 3.8432(18) 14_556 ?
Sr2 Mg1 3.8432(18) 14_556 ?
Sr2 Li1 3.8432(18) 14_456 ?
Ge1 Ge1 2.4955(9) 9_556 ?
Ge1 Ge1 2.5269(9) 10_557 ?
Ge1 Li1 2.841(2) 10_556 ?
Ge1 Mg1 2.841(2) 10_556 ?
Ge1 Sr1 3.2669(5) 13_556 ?
Ge1 Sr1 3.2669(5) 13_456 ?
Ge1 Sr2 3.3357(4) 5_445 ?
Ge1 Sr2 3.3357(4) 5_545 ?
Ge1 Sr2 3.4244(5) 13_456 ?
Ge1 Sr2 3.4244(5) 13_556 ?
Ge2 Li1 2.7852(13) 14_556 ?
Ge2 Mg1 2.7852(13) 14_556 ?
Ge2 Li1 2.7852(13) 14_456 ?
Ge2 Mg1 2.7852(13) 14_456 ?
Ge2 Li1 2.7852(13) 5_455 ?
Ge2 Mg1 2.7852(13) 5_455 ?
Ge2 Li1 2.7852(13) 5 ?
Ge2 Mg1 2.7852(13) 5 ?
Ge2 Li1 2.808(2) 2_565 ?
Ge2 Mg1 2.808(2) 2_565 ?
Ge2 Li1 2.808(2) 9_565 ?
Ge2 Mg1 2.808(2) 9_565 ?
Mg1 Ge2 2.7852(12) 5_545 ?
Mg1 Ge2 2.7852(12) 5_445 ?
Mg1 Ge2 2.808(2) 9_565 ?
Mg1 Ge1 2.841(2) 10_556 ?
Mg1 Li1 2.859(5) 10_556 ?
Mg1 Mg1 2.859(5) 10_556 ?
Mg1 Sr1 3.3035(16) 13_455 ?
Mg1 Sr1 3.3035(16) 13 ?
Mg1 Li1 3.354(3) 13 ?
Mg1 Mg1 3.354(3) 13 ?
Mg1 Mg1 3.354(3) 13_455 ?
